data_7706254
loop_
_publ_author_name
'Knippen, Katharina'
'Bredenk\"otter, Bj\"orn'
'Kanschat, Lisa'
'Kraft, Maryana'
'Vermeyen, Tom'
'Herrebout, Wouter'
'Sugimoto, Kunihisa'
'Bultinck, Patrick'
'Volkmer, Dirk'

_publ_section_title
;
 CFA-18: a homochiral metal-organic framework (MOF) constructed from rigid
 enantiopure bistriazolate linker molecules.
;
_journal_issue 44
_journal_name_full 'Dalton transactions (Cambridge, England : 2003)'
_journal_page_first 15758
_journal_page_last 15768
_journal_paper_doi 10.1039/d0dt02847a
_journal_volume 49
_journal_year 2020
_chemical_formula_sum 'C22 H24 Cl2 N2 O6'
_chemical_formula_weight 483.33
_space_group_IT_number 2
_space_group_name_Hall '-P 1'
_space_group_name_H-M_alt 'P -1'
_symmetry_cell_setting triclinic
_symmetry_space_group_name_H-M 'P -1'
_atom_sites_solution_hydrogens geom
_atom_sites_solution_primary direct
_atom_sites_solution_secondary difmap
_audit_creation_method SHELXL-97
_audit_update_record
;
2020-10-27 deposited with the CCDC.	2020-10-29 downloaded from the CCDC.
;
_cell_angle_alpha 67.7990(10)
_cell_angle_beta 72.2600(10)
_cell_angle_gamma 65.8980(10)
_cell_formula_units_Z 2
_cell_length_a 10.7580(3)
_cell_length_b 10.9296(3)
_cell_length_c 11.4620(4)
_cell_measurement_reflns_used 4463
_cell_measurement_temperature 100(2)
_cell_measurement_theta_max 26.11
_cell_measurement_theta_min 2.11
_cell_volume 1120.83(6)
_computing_cell_refinement 'Bruker SAINT'
_computing_data_collection 'Bruker APEX 2'
_computing_data_reduction 'Bruker SAINT'
_computing_molecular_graphics 'Mercury, Diamond'
_computing_publication_material Word
_computing_structure_refinement 'SHELXL-97 (Sheldrick, 1997)'
_computing_structure_solution 'SHELXS-97 (Sheldrick, 1990)'
_diffrn_ambient_temperature 100(2)
_diffrn_measured_fraction_theta_full 0.998
_diffrn_measured_fraction_theta_max 0.998
_diffrn_measurement_device_type 'Bruker APEX-II CCD'
_diffrn_radiation_monochromator graphite
_diffrn_radiation_source 'fine-focus sealed tube'
_diffrn_radiation_type MoK\a
_diffrn_radiation_wavelength 0.71073
_diffrn_reflns_av_R_equivalents 0.0639
_diffrn_reflns_av_sigmaI/netI 0.0367
_diffrn_reflns_limit_h_max 13
_diffrn_reflns_limit_h_min -13
_diffrn_reflns_limit_k_max 13
_diffrn_reflns_limit_k_min -13
_diffrn_reflns_limit_l_max 14
_diffrn_reflns_limit_l_min -14
_diffrn_reflns_number 31212
_diffrn_reflns_theta_full 26.11
_diffrn_reflns_theta_max 26.11
_diffrn_reflns_theta_min 2.11
_exptl_absorpt_coefficient_mu 0.332
_exptl_crystal_colour colorless
_exptl_crystal_density_diffrn 1.432
_exptl_crystal_density_method 'not measured'
_exptl_crystal_description 'block crystal'
_exptl_crystal_F_000 504
_exptl_crystal_size_max 0.06
_exptl_crystal_size_mid 0.05
_exptl_crystal_size_min 0.03
_refine_diff_density_max 0.353
_refine_diff_density_min -0.222
_refine_diff_density_rms 0.055
_refine_ls_extinction_method none
_refine_ls_goodness_of_fit_ref 1.040
_refine_ls_hydrogen_treatment mixed
_refine_ls_matrix_type full
_refine_ls_number_parameters 295
_refine_ls_number_reflns 4463
_refine_ls_number_restraints 0
_refine_ls_restrained_S_all 1.040
_refine_ls_R_factor_all 0.0597
_refine_ls_R_factor_gt 0.0389
_refine_ls_shift/su_max 0.000
_refine_ls_shift/su_mean 0.000
_refine_ls_structure_factor_coef Fsqd
_refine_ls_weighting_details 'calc w=1/[\s^2^(Fo^2^)+(0.0306P)^2^+0.7066P] where P=(Fo^2^+2Fc^2^)/3'
_refine_ls_weighting_scheme calc
_refine_ls_wR_factor_gt 0.0780
_refine_ls_wR_factor_ref 0.0856
_reflns_number_gt 3491
_reflns_number_total 4463
_reflns_threshold_expression >2sigma(I)
_cod_data_source_file d0dt02847a2.cif
_cod_data_source_block mo_bb_0m_a
_cod_database_code 7706254

loop_
_symmetry_equiv_pos_as_xyz
'x, y, z'
'-x, -y, -z'

loop_
_atom_site_label
_atom_site_type_symbol
_atom_site_fract_x
_atom_site_fract_y
_atom_site_fract_z
_atom_site_U_iso_or_equiv
_atom_site_adp_type
_atom_site_occupancy
_atom_site_symmetry_multiplicity
_atom_site_calc_flag
_atom_site_refinement_flags
_atom_site_disorder_assembly
_atom_site_disorder_group
Cl1 Cl 0.74241(5) 0.84400(6) 0.14731(5) 0.02919(14) Uani 1 1 d . . .
Cl2 Cl 0.97102(6) 0.87108(6) -0.06676(5) 0.03132(14) Uani 1 1 d . . .
O1 O 0.65678(14) 0.91800(14) -0.30266(12) 0.0236(3) Uani 1 1 d . . .
O2 O 0.86267(15) 0.77060(16) -0.32352(14) 0.0346(4) Uani 1 1 d . . .
N1 N 0.74557(16) 0.80839(17) -0.25998(15) 0.0180(4) Uani 1 1 d . . .
N2 N 0.95892(16) 0.16217(18) 0.59424(15) 0.0191(4) Uani 1 1 d . . .
C1 C 0.81046(19) 0.5897(2) -0.08282(18) 0.0178(4) Uani 1 1 d . . .
C2 C 0.71273(19) 0.72014(19) -0.13189(17) 0.0148(4) Uani 1 1 d . . .
O3 O 1.02271(14) 0.21729(16) 0.62231(13) 0.0268(3) Uani 1 1 d . . .
C3 C 0.58139(18) 0.76887(19) -0.06045(17) 0.0146(4) Uani 1 1 d . . .
H3 H 0.5170 0.8574 -0.0948 0.017 Uiso 1 1 calc R . .
O4 O 0.97298(14) 0.03773(15) 0.63980(13) 0.0262(3) Uani 1 1 d . . .
C4 C 0.54766(18) 0.68570(19) 0.06058(17) 0.0128(4) Uani 1 1 d . . .
O5 O 0.93775(14) 0.53727(16) -0.14709(14) 0.0309(4) Uani 1 1 d . . .
H5 H 0.9510 0.5964 -0.2180 0.046 Uiso 1 1 calc R . .
C5 C 0.64340(18) 0.55550(19) 0.10937(16) 0.0124(4) Uani 1 1 d . . .
O6 O 0.92866(15) 0.45534(15) 0.45769(14) 0.0245(3) Uani 1 1 d . . .
H6 H 0.9784 0.3994 0.5128 0.037 Uiso 1 1 calc R . .
C6 C 0.77311(19) 0.5078(2) 0.03934(17) 0.0163(4) Uani 1 1 d . . .
H6A H 0.8368 0.4192 0.0746 0.020 Uiso 1 1 calc R . .
C7 C 0.41372(18) 0.7168(2) 0.15611(17) 0.0152(4) Uani 1 1 d . . .
C8 C 0.45532(18) 0.59936(19) 0.28093(17) 0.0146(4) Uani 1 1 d . . .
H8A H 0.4773 0.6371 0.3354 0.017 Uiso 1 1 calc R . .
H8B H 0.3779 0.5633 0.3300 0.017 Uiso 1 1 calc R . .
C9 C 0.58424(18) 0.47970(19) 0.24203(17) 0.0130(4) Uani 1 1 d . . .
C10 C 0.3706(2) 0.8621(2) 0.17079(18) 0.0211(4) Uani 1 1 d . . .
H10A H 0.4449 0.8692 0.1978 0.032 Uiso 1 1 calc R . .
H10B H 0.2863 0.8776 0.2354 0.032 Uiso 1 1 calc R . .
H10C H 0.3530 0.9330 0.0886 0.032 Uiso 1 1 calc R . .
C11 C 0.29767(19) 0.7041(2) 0.11462(19) 0.0238(5) Uani 1 1 d . . .
H11A H 0.2771 0.7768 0.0340 0.036 Uiso 1 1 calc R . .
H11B H 0.2145 0.7159 0.1809 0.036 Uiso 1 1 calc R . .
H11C H 0.3273 0.6115 0.1025 0.036 Uiso 1 1 calc R . .
C12 C 0.55448(19) 0.35165(19) 0.24170(17) 0.0160(4) Uani 1 1 d . . .
H12A H 0.4558 0.3783 0.2380 0.019 Uiso 1 1 calc R . .
H12B H 0.6115 0.3200 0.1659 0.019 Uiso 1 1 calc R . .
C13 C 0.59032(19) 0.23215(19) 0.36623(17) 0.0158(4) Uani 1 1 d . . .
C14 C 0.69184(18) 0.27134(19) 0.40077(16) 0.0131(4) Uani 1 1 d . . .
C15 C 0.68502(18) 0.41023(19) 0.33500(16) 0.0129(4) Uani 1 1 d . . .
C16 C 0.4625(2) 0.2359(2) 0.47330(18) 0.0201(4) Uani 1 1 d . . .
H16A H 0.4901 0.1652 0.5528 0.030 Uiso 1 1 calc R . .
H16B H 0.3946 0.2160 0.4490 0.030 Uiso 1 1 calc R . .
H16C H 0.4214 0.3289 0.4865 0.030 Uiso 1 1 calc R . .
C17 C 0.6547(2) 0.0888(2) 0.3434(2) 0.0227(4) Uani 1 1 d . . .
H17A H 0.7376 0.0867 0.2769 0.034 Uiso 1 1 calc R . .
H17B H 0.5878 0.0707 0.3157 0.034 Uiso 1 1 calc R . .
H17C H 0.6800 0.0167 0.4230 0.034 Uiso 1 1 calc R . .
C18 C 0.78216(18) 0.1903(2) 0.48547(17) 0.0154(4) Uani 1 1 d . . .
H18 H 0.7896 0.0951 0.5291 0.018 Uiso 1 1 calc R . .
C19 C 0.86258(18) 0.25043(19) 0.50612(16) 0.0145(4) Uani 1 1 d . . .
C20 C 0.85357(18) 0.39162(19) 0.44263(17) 0.0143(4) Uani 1 1 d . . .
C21 C 0.76396(18) 0.47039(19) 0.35542(17) 0.0143(4) Uani 1 1 d . . .
H21 H 0.7571 0.5652 0.3101 0.017 Uiso 1 1 calc R . .
C22 C 0.9223(2) 0.8154(2) 0.10194(19) 0.0270(5) Uani 1 1 d . . .
H22A H 0.9736 0.7143 0.1348 0.032 Uiso 1 1 calc R . .
H22B H 0.9473 0.8673 0.1406 0.032 Uiso 1 1 calc R . .

loop_
_atom_site_aniso_label
_atom_site_aniso_U_11
_atom_site_aniso_U_22
_atom_site_aniso_U_33
_atom_site_aniso_U_23
_atom_site_aniso_U_13
_atom_site_aniso_U_12
Cl1 0.0265(3) 0.0254(3) 0.0290(3) 0.0000(2) -0.0058(2) -0.0089(2)
Cl2 0.0295(3) 0.0301(3) 0.0230(3) -0.0034(2) -0.0044(2) -0.0031(2)
O1 0.0270(8) 0.0192(8) 0.0157(7) 0.0021(6) -0.0042(6) -0.0055(6)
O2 0.0273(8) 0.0306(9) 0.0230(8) 0.0004(7) 0.0110(7) -0.0062(7)
N1 0.0204(9) 0.0174(9) 0.0142(8) -0.0030(7) -0.0008(7) -0.0076(7)
N2 0.0153(8) 0.0248(10) 0.0122(8) -0.0064(7) 0.0002(6) -0.0027(7)
C1 0.0154(9) 0.0184(10) 0.0171(10) -0.0067(8) 0.0011(8) -0.0047(8)
C2 0.0189(9) 0.0165(10) 0.0097(9) -0.0023(8) -0.0009(7) -0.0090(8)
O3 0.0258(8) 0.0345(9) 0.0235(8) -0.0076(7) -0.0119(6) -0.0087(7)
C3 0.0169(9) 0.0143(10) 0.0131(9) -0.0033(8) -0.0058(7) -0.0040(8)
O4 0.0252(8) 0.0216(8) 0.0216(8) 0.0006(6) -0.0075(6) -0.0020(6)
C4 0.0125(9) 0.0168(10) 0.0117(9) -0.0058(8) -0.0023(7) -0.0058(7)
O5 0.0216(8) 0.0274(9) 0.0210(8) 0.0010(6) 0.0067(6) -0.0011(6)
C5 0.0154(9) 0.0143(9) 0.0109(9) -0.0036(7) -0.0034(7) -0.0075(7)
O6 0.0275(8) 0.0265(8) 0.0276(8) -0.0053(6) -0.0131(6) -0.0130(7)
C6 0.0156(9) 0.0139(10) 0.0156(9) -0.0031(8) -0.0034(7) -0.0020(8)
C7 0.0128(9) 0.0191(10) 0.0106(9) -0.0030(8) -0.0016(7) -0.0038(8)
C8 0.0140(9) 0.0154(10) 0.0121(9) -0.0040(8) -0.0006(7) -0.0041(8)
C9 0.0141(9) 0.0144(9) 0.0107(9) -0.0033(7) -0.0020(7) -0.0055(7)
C10 0.0203(10) 0.0187(10) 0.0155(10) -0.0033(8) -0.0008(8) -0.0014(8)
C11 0.0144(10) 0.0396(13) 0.0170(10) -0.0087(9) -0.0013(8) -0.0095(9)
C12 0.0204(10) 0.0175(10) 0.0121(9) -0.0034(8) -0.0025(7) -0.0094(8)
C13 0.0193(10) 0.0153(10) 0.0134(9) -0.0027(8) -0.0020(7) -0.0086(8)
C14 0.0155(9) 0.0140(9) 0.0087(9) -0.0045(7) 0.0015(7) -0.0053(7)
C15 0.0129(9) 0.0136(9) 0.0087(8) -0.0036(7) 0.0009(7) -0.0025(7)
C16 0.0233(10) 0.0225(11) 0.0154(10) -0.0017(8) -0.0010(8) -0.0139(9)
C17 0.0275(11) 0.0181(11) 0.0264(11) -0.0065(9) -0.0060(9) -0.0104(9)
C18 0.0170(9) 0.0140(10) 0.0103(9) -0.0020(7) 0.0008(7) -0.0043(8)
C19 0.0113(9) 0.0176(10) 0.0094(9) -0.0031(7) -0.0015(7) -0.0009(7)
C20 0.0135(9) 0.0177(10) 0.0132(9) -0.0078(8) 0.0003(7) -0.0055(8)
C21 0.0174(9) 0.0124(9) 0.0126(9) -0.0032(7) -0.0003(7) -0.0065(8)
C22 0.0252(11) 0.0295(12) 0.0222(11) -0.0005(9) -0.0101(9) -0.0076(9)

loop_
_atom_type_symbol
_atom_type_description
_atom_type_scat_dispersion_real
_atom_type_scat_dispersion_imag
_atom_type_scat_source
C C 0.0033 0.0016 'International Tables Vol C Tables 4.2.6.8 and 6.1.1.4'
H H 0.0000 0.0000 'International Tables Vol C Tables 4.2.6.8 and 6.1.1.4'
N N 0.0061 0.0033 'International Tables Vol C Tables 4.2.6.8 and 6.1.1.4'
O O 0.0106 0.0060 'International Tables Vol C Tables 4.2.6.8 and 6.1.1.4'
Cl Cl 0.1484 0.1585 'International Tables Vol C Tables 4.2.6.8 and 6.1.1.4'

loop_
_geom_angle_atom_site_label_1
_geom_angle_atom_site_label_2
_geom_angle_atom_site_label_3
_geom_angle
_geom_angle_site_symmetry_1
_geom_angle_site_symmetry_3
_geom_angle_publ_flag
O1 N1 O2 121.64(15) . . ?
O1 N1 C2 119.19(15) . . ?
O2 N1 C2 119.16(16) . . ?
O4 N2 O3 122.33(16) . . ?
O4 N2 C19 119.14(16) . . ?
O3 N2 C19 118.53(16) . . ?
O5 C1 C6 117.25(17) . . ?
O5 C1 C2 124.49(17) . . ?
C6 C1 C2 118.26(16) . . ?
C3 C2 C1 121.85(16) . . ?
C3 C2 N1 117.72(16) . . ?
C1 C2 N1 120.44(16) . . ?
C4 C3 C2 118.55(17) . . ?
C4 C3 H3 120.7 . . ?
C2 C3 H3 120.7 . . ?
C3 C4 C5 119.96(16) . . ?
C3 C4 C7 128.09(17) . . ?
C5 C4 C7 111.95(15) . . ?
C1 O5 H5 109.5 . . ?
C6 C5 C4 121.51(16) . . ?
C6 C5 C9 127.10(16) . . ?
C4 C5 C9 111.39(15) . . ?
C20 O6 H6 109.5 . . ?
C5 C6 C1 119.87(17) . . ?
C5 C6 H6A 120.1 . . ?
C1 C6 H6A 120.1 . . ?
C4 C7 C10 111.35(15) . . ?
C4 C7 C11 110.41(15) . . ?
C10 C7 C11 109.90(16) . . ?
C4 C7 C8 101.62(14) . . ?
C10 C7 C8 111.60(15) . . ?
C11 C7 C8 111.75(15) . . ?
C9 C8 C7 108.00(14) . . ?
C9 C8 H8A 110.1 . . ?
C7 C8 H8A 110.1 . . ?
C9 C8 H8B 110.1 . . ?
C7 C8 H8B 110.1 . . ?
H8A C8 H8B 108.4 . . ?
C5 C9 C15 113.46(14) . . ?
C5 C9 C8 102.00(14) . . ?
C15 C9 C8 112.86(14) . . ?
C5 C9 C12 111.86(14) . . ?
C15 C9 C12 101.61(14) . . ?
C8 C9 C12 115.57(15) . . ?
C7 C10 H10A 109.5 . . ?
C7 C10 H10B 109.5 . . ?
H10A C10 H10B 109.5 . . ?
C7 C10 H10C 109.5 . . ?
H10A C10 H10C 109.5 . . ?
H10B C10 H10C 109.5 . . ?
C7 C11 H11A 109.5 . . ?
C7 C11 H11B 109.5 . . ?
H11A C11 H11B 109.5 . . ?
C7 C11 H11C 109.5 . . ?
H11A C11 H11C 109.5 . . ?
H11B C11 H11C 109.5 . . ?
C13 C12 C9 108.23(14) . . ?
C13 C12 H12A 110.1 . . ?
C9 C12 H12A 110.1 . . ?
C13 C12 H12B 110.1 . . ?
C9 C12 H12B 110.1 . . ?
H12A C12 H12B 108.4 . . ?
C14 C13 C17 112.28(15) . . ?
C14 C13 C16 109.34(15) . . ?
C17 C13 C16 110.20(15) . . ?
C14 C13 C12 101.47(14) . . ?
C17 C13 C12 111.85(15) . . ?
C16 C13 C12 111.42(15) . . ?
C18 C14 C15 119.75(16) . . ?
C18 C14 C13 128.67(17) . . ?
C15 C14 C13 111.58(15) . . ?
C21 C15 C14 121.67(16) . . ?
C21 C15 C9 126.61(16) . . ?
C14 C15 C9 111.71(15) . . ?
C13 C16 H16A 109.5 . . ?
C13 C16 H16B 109.5 . . ?
H16A C16 H16B 109.5 . . ?
C13 C16 H16C 109.5 . . ?
H16A C16 H16C 109.5 . . ?
H16B C16 H16C 109.5 . . ?
C13 C17 H17A 109.5 . . ?
C13 C17 H17B 109.5 . . ?
H17A C17 H17B 109.5 . . ?
C13 C17 H17C 109.5 . . ?
H17A C17 H17C 109.5 . . ?
H17B C17 H17C 109.5 . . ?
C14 C18 C19 118.79(17) . . ?
C14 C18 H18 120.6 . . ?
C19 C18 H18 120.6 . . ?
C18 C19 C20 121.76(16) . . ?
C18 C19 N2 117.81(17) . . ?
C20 C19 N2 120.42(16) . . ?
O6 C20 C21 116.96(16) . . ?
O6 C20 C19 124.64(16) . . ?
C21 C20 C19 118.37(16) . . ?
C15 C21 C20 119.61(17) . . ?
C15 C21 H21 120.2 . . ?
C20 C21 H21 120.2 . . ?
Cl1 C22 Cl2 111.14(11) . . ?
Cl1 C22 H22A 109.4 . . ?
Cl2 C22 H22A 109.4 . . ?
Cl1 C22 H22B 109.4 . . ?
Cl2 C22 H22B 109.4 . . ?
H22A C22 H22B 108.0 . . ?

loop_
_geom_bond_atom_site_label_1
_geom_bond_atom_site_label_2
_geom_bond_distance
_geom_bond_site_symmetry_2
_geom_bond_publ_flag
Cl1 C22 1.768(2) . ?
Cl2 C22 1.771(2) . ?
O1 N1 1.222(2) . ?
O2 N1 1.237(2) . ?
N1 C2 1.450(2) . ?
N2 O4 1.220(2) . ?
N2 O3 1.247(2) . ?
N2 C19 1.453(2) . ?
C1 O5 1.345(2) . ?
C1 C6 1.388(3) . ?
C1 C2 1.409(3) . ?
C2 C3 1.400(3) . ?
C3 C4 1.376(2) . ?
C3 H3 0.9500 . ?
C4 C5 1.397(2) . ?
C4 C7 1.520(2) . ?
O5 H5 0.8400 . ?
C5 C6 1.379(3) . ?
C5 C9 1.514(2) . ?
O6 C20 1.343(2) . ?
O6 H6 0.8400 . ?
C6 H6A 0.9500 . ?
C7 C10 1.523(3) . ?
C7 C11 1.535(3) . ?
C7 C8 1.558(2) . ?
C8 C9 1.554(2) . ?
C8 H8A 0.9900 . ?
C8 H8B 0.9900 . ?
C9 C15 1.519(2) . ?
C9 C12 1.559(2) . ?
C10 H10A 0.9800 . ?
C10 H10B 0.9800 . ?
C10 H10C 0.9800 . ?
C11 H11A 0.9800 . ?
C11 H11B 0.9800 . ?
C11 H11C 0.9800 . ?
C12 C13 1.552(3) . ?
C12 H12A 0.9900 . ?
C12 H12B 0.9900 . ?
C13 C14 1.519(3) . ?
C13 C17 1.521(3) . ?
C13 C16 1.537(3) . ?
C14 C18 1.376(3) . ?
C14 C15 1.398(2) . ?
C15 C21 1.379(3) . ?
C16 H16A 0.9800 . ?
C16 H16B 0.9800 . ?
C16 H16C 0.9800 . ?
C17 H17A 0.9800 . ?
C17 H17B 0.9800 . ?
C17 H17C 0.9800 . ?
C18 C19 1.394(3) . ?
C18 H18 0.9500 . ?
C19 C20 1.412(3) . ?
C20 C21 1.389(3) . ?
C21 H21 0.9500 . ?
C22 H22A 0.9900 . ?
C22 H22B 0.9900 . ?
